data_1551185
loop_
_publ_author_name
'Mitake, Akihito'
'Nagai, Rikako'
'Sekine, Ayato'
'Takano, Hideaki'
'Sugimura, Natsuhiko'
'Kanyiva, Kyalo Stephen'
'Shibata, Takanori'

_publ_section_title
;
 Consecutive HDDA and TDDA reactions of silicon-tethered tetraynes for the
 synthesis of dibenzosilole-fused polycyclic compounds and their unique
 reactivity
;
_journal_name_full 'Chemical Science'
_journal_paper_doi 10.1039/C9SC00960D
_journal_year 2019
_chemical_formula_moiety 'C104 H100 O4 Si4'
_chemical_formula_sum 'C104 H100 O4 Si4'
_chemical_formula_weight 1526.27
_space_group_crystal_system triclinic
_space_group_IT_number 2
_space_group_name_Hall '-P 1'
_space_group_name_H-M_alt 'P -1'
_symmetry_space_group_name_Hall '-P 1'
_symmetry_space_group_name_H-M 'P -1'
_atom_sites_solution_hydrogens geom
_atom_sites_solution_primary direct
_atom_sites_solution_secondary difmap
_audit_update_record
;
2018-02-27 deposited with the CCDC.    2019-05-27 downloaded from the CCDC.
;
_cell_angle_alpha 80.9256(12)
_cell_angle_beta 82.2909(11)
_cell_angle_gamma 71.3225(11)
_cell_formula_units_Z 2
_cell_length_a 12.7536(3)
_cell_length_b 17.2029(4)
_cell_length_c 20.3205(4)
_cell_measurement_reflns_used 15882
_cell_measurement_temperature 123
_cell_measurement_theta_max 68.11
_cell_measurement_theta_min 3.30
_cell_volume 4153.94(16)
_computing_cell_refinement 'RAPID AUTO'
_computing_data_collection 'RAPID AUTO (Rigaku, ????)'
_computing_data_reduction 'RAPID AUTO'
_computing_molecular_graphics 'CrystalStructure 4.2.4'
_computing_publication_material 'CrystalStructure 4.2.4 (Rigaku, 2016)'
_computing_structure_refinement 'SHELXL Version 2014/6 (Sheldrick, 2008)'
_computing_structure_solution 'SIR92 (Altomare, et al., 1994)'
_diffrn_ambient_temperature 123
_diffrn_detector_area_resol_mean 10.000
_diffrn_measured_fraction_theta_full 0.975
_diffrn_measured_fraction_theta_max 0.972
_diffrn_measurement_device_type 'Rigaku R-AXIS RAPID'
_diffrn_measurement_method \w
_diffrn_radiation_type 'Cu K\a'
_diffrn_radiation_wavelength 1.54187
_diffrn_reflns_av_R_equivalents 0.1420
_diffrn_reflns_Laue_measured_fraction_full 0.975
_diffrn_reflns_Laue_measured_fraction_max 0.972
_diffrn_reflns_limit_h_max 14
_diffrn_reflns_limit_h_min -15
_diffrn_reflns_limit_k_max 18
_diffrn_reflns_limit_k_min -20
_diffrn_reflns_limit_l_max 23
_diffrn_reflns_limit_l_min -24
_diffrn_reflns_number 39706
_diffrn_reflns_point_group_measured_fraction_full 0.975
_diffrn_reflns_point_group_measured_fraction_max 0.972
_diffrn_reflns_theta_full 67.687
_diffrn_reflns_theta_max 68.240
_diffrn_reflns_theta_min 3.298
_diffrn_standards_number 0
_exptl_absorpt_coefficient_mu 1.084
_exptl_absorpt_correction_T_max 0.897
_exptl_absorpt_correction_T_min 0.542
_exptl_absorpt_correction_type multi-scan
_exptl_absorpt_process_details 'ABSCOR (Rigaku, 1995)'
_exptl_crystal_colour yellow
_exptl_crystal_density_diffrn 1.220
_exptl_crystal_density_method 'not measured'
_exptl_crystal_description platelet
_exptl_crystal_F_000 1624.00
_exptl_crystal_size_max 0.200
_exptl_crystal_size_mid 0.200
_exptl_crystal_size_min 0.100
_refine_diff_density_max 0.45
_refine_diff_density_min -0.54
_refine_ls_extinction_method none
_refine_ls_goodness_of_fit_ref 1.006
_refine_ls_hydrogen_treatment constr
_refine_ls_number_parameters 1009
_refine_ls_number_reflns 14798
_refine_ls_number_restraints 0
_refine_ls_R_factor_all 0.3178
_refine_ls_R_factor_gt 0.1521
_refine_ls_shift/su_max 0.000
_refine_ls_structure_factor_coef Fsqd
_refine_ls_weighting_details 'w = 1/[\s^2^(Fo^2^)+(0.2000P)^2^] where P=(Fo^2^+2Fc^2^)/3'
_refine_ls_weighting_scheme calc
_refine_ls_wR_factor_gt 0.3204
_refine_ls_wR_factor_ref 0.4577
_reflns_Friedel_coverage 0.000
_reflns_number_gt 3894
_reflns_number_total 14798
_reflns_threshold_expression F^2^>2.0\s(F^2^)
_cod_data_source_file c9sc00960d2.cif
_cod_data_source_block 20180214mitake
_cod_original_cell_volume 4153.95(15)
_cod_database_code 1551185
_shelxl_version_number 2014/6

loop_
_space_group_symop_id
_space_group_symop_operation_xyz
1 +X,+Y,+Z
2 -X,-Y,-Z

loop_
_atom_site_label
_atom_site_type_symbol
_atom_site_fract_x
_atom_site_fract_y
_atom_site_fract_z
_atom_site_U_iso_or_equiv
_atom_site_adp_type
_atom_site_occupancy
_atom_site_site_symmetry_order
_atom_site_calc_flag
_atom_site_refinement_flags_posn
_atom_site_refinement_flags_adp
Si1 Si 0.1472(2) 0.37787(16) 0.23436(15) 0.0713(9) Uani 1 1 d . .
Si2 Si -0.4341(2) 0.57059(17) 0.24980(15) 0.0757(9) Uani 1 1 d . .
Si3 Si -0.1076(2) 0.13222(17) 0.17853(14) 0.0741(9) Uani 1 1 d . .
Si4 Si -0.1377(2) 0.16346(17) 0.52622(15) 0.0761(9) Uani 1 1 d . .
O5 O 0.0734(6) 0.3890(4) -0.0672(4) 0.085(2) Uani 1 1 d . .
O6 O -0.3170(6) 0.8499(5) 0.3500(4) 0.093(2) Uani 1 1 d . .
O7 O 0.4066(5) -0.0282(4) 0.2292(3) 0.080(2) Uani 1 1 d . .
O8 O -0.4119(5) -0.0635(5) 0.5670(3) 0.080(2) Uani 1 1 d . .
C9 C -0.1114(7) 0.2249(5) 0.2179(4) 0.055(2) Uani 1 1 d . .
C10 C -0.1261(8) 0.2070(6) 0.2932(5) 0.070(3) Uani 1 1 d . .
C11 C -0.0525(8) 0.2253(6) 0.3310(6) 0.071(3) Uani 1 1 d . .
C12 C -0.2022(8) 0.1638(5) 0.3281(5) 0.061(3) Uani 1 1 d . .
C13 C 0.1989(8) 0.1734(6) 0.2170(5) 0.074(3) Uani 1 1 d . .
H13 H 0.1784 0.2193 0.1834 0.089 Uiso 1 1 calc R U
C14 C -0.0724(8) 0.3901(6) 0.2643(5) 0.066(3) Uani 1 1 d . .
C15 C -0.2840(7) 0.5047(5) 0.2597(5) 0.069(3) Uani 1 1 d . .
C16 C 0.1767(8) 0.1093(7) 0.3266(5) 0.071(3) Uani 1 1 d . .
H16 H 0.1380 0.1099 0.3699 0.085 Uiso 1 1 calc R U
C17 C 0.2959(6) 0.3121(5) 0.2456(5) 0.075(3) Uani 1 1 d . .
H17A H 0.3012 0.2849 0.2917 0.090 Uiso 1 1 calc R U
H17B H 0.3188 0.2701 0.2147 0.090 Uiso 1 1 calc R U
H17C H 0.3446 0.3473 0.2362 0.090 Uiso 1 1 calc R U
C18 C -0.0712(8) 0.3207(6) 0.1200(6) 0.064(3) Uani 1 1 d . .
C19 C -0.0927(8) 0.4635(5) 0.2924(5) 0.072(3) Uani 1 1 d . .
C20 C 0.3214(8) 0.0365(6) 0.2505(6) 0.071(3) Uani 1 1 d . .
C21 C -0.0270(7) 0.2158(5) 0.5153(6) 0.069(3) Uani 1 1 d . .
C22 C 0.0197(8) 0.2639(6) 0.0925(5) 0.073(3) Uani 1 1 d . .
H22 H 0.0483 0.2106 0.1165 0.087 Uiso 1 1 calc R U
C23 C -0.0657(9) 0.2154(5) 0.4017(5) 0.064(3) Uani 1 1 d . .
C24 C -0.1452(9) 0.1761(6) 0.4333(4) 0.065(3) Uani 1 1 d . .
C25 C -0.2402(7) 0.1185(5) 0.2231(5) 0.057(2) Uani 1 1 d . .
C26 C 0.0429(9) 0.2496(7) 0.2902(5) 0.070(3) Uani 1 1 d . .
C27 C -0.4524(8) 0.1177(5) 0.2789(5) 0.075(3) Uani 1 1 d . .
H27 H -0.5250 0.1192 0.2982 0.090 Uiso 1 1 calc R U
C28 C 0.1024(8) 0.2810(6) 0.5441(6) 0.076(3) Uani 1 1 d . .
H28 H 0.1394 0.2940 0.5765 0.091 Uiso 1 1 calc R U
C29 C -0.0048(8) 0.4791(6) 0.3259(5) 0.069(3) Uani 1 1 d . .
C30 C -0.2281(8) 0.6091(6) 0.3079(5) 0.061(3) Uani 1 1 d . .
C31 C -0.2747(9) 0.1398(6) 0.2873(5) 0.068(3) Uani 1 1 d . .
C32 C 0.0233(8) 0.2380(6) 0.5628(6) 0.076(3) Uani 1 1 d . .
H32 H 0.0042 0.2239 0.6089 0.092 Uiso 1 1 calc R U
C33 C 0.1037(8) 0.4516(5) 0.2990(5) 0.063(3) Uani 1 1 d . .
C34 C -0.2243(8) 0.0082(7) 0.4356(5) 0.076(3) Uani 1 1 d . .
H34 H -0.1633 -0.0127 0.4041 0.091 Uiso 1 1 calc R U
C35 C -0.1521(8) 0.3759(5) 0.2304(5) 0.063(3) Uani 1 1 d . .
C36 C -0.2052(8) 0.1472(6) 0.3976(5) 0.069(3) Uani 1 1 d . .
C37 C -0.0005(9) 0.2386(6) 0.4452(6) 0.071(3) Uani 1 1 d . .
C38 C -0.2659(9) 0.0917(7) 0.4385(5) 0.073(3) Uani 1 1 d . .
C39 C 0.1419(8) 0.1782(6) 0.2776(5) 0.059(3) Uani 1 1 d . .
C40 C -0.5509(9) 0.4927(6) 0.1745(5) 0.079(3) Uani 1 1 d . .
H40 H -0.6155 0.5395 0.1742 0.095 Uiso 1 1 calc R U
C41 C -0.2601(7) 0.4309(5) 0.2317(5) 0.059(3) Uani 1 1 d . .
C42 C -0.2016(9) 0.5225(6) 0.2905(4) 0.067(3) Uani 1 1 d . .
C43 C -0.0317(8) 0.5163(6) 0.3846(5) 0.073(3) Uani 1 1 d . .
H43 H -0.1065 0.5318 0.4038 0.087 Uiso 1 1 calc R U
C44 C 0.2669(8) 0.0402(6) 0.3126(5) 0.071(3) Uani 1 1 d . .
H44 H 0.2901 -0.0044 0.3469 0.085 Uiso 1 1 calc R U
C45 C -0.3835(9) 0.1420(5) 0.3140(5) 0.074(3) Uani 1 1 d . .
H45 H -0.4103 0.1603 0.3566 0.089 Uiso 1 1 calc R U
C46 C -0.4055(7) 0.0692(7) 0.5250(5) 0.072(3) Uani 1 1 d . .
H46 H -0.4682 0.0900 0.5554 0.086 Uiso 1 1 calc R U
C47 C 0.2868(8) 0.1043(7) 0.2012(5) 0.074(3) Uani 1 1 d . .
H47 H 0.3233 0.1030 0.1573 0.088 Uiso 1 1 calc R U
C48 C 0.0375(8) 0.3263(6) 0.2632(5) 0.061(3) Uani 1 1 d . .
C49 C -0.3601(10) 0.4265(7) 0.1988(5) 0.075(3) Uani 1 1 d . .
C50 C -0.5500(9) 0.4262(6) 0.1456(5) 0.082(3) Uani 1 1 d . .
H50 H -0.6154 0.4256 0.1283 0.098 Uiso 1 1 calc R U
C51 C 0.0700(8) 0.2833(6) 0.0303(6) 0.076(3) Uani 1 1 d . .
H51 H 0.1320 0.2432 0.0114 0.091 Uiso 1 1 calc R U
C52 C -0.3114(10) 0.0926(6) 0.1887(5) 0.082(3) Uani 1 1 d . .
H52 H -0.2859 0.0755 0.1456 0.098 Uiso 1 1 calc R U
C53 C -0.1133(8) 0.3016(6) 0.1907(6) 0.076(3) Uani 1 1 d . .
C54 C -0.2617(7) 0.2206(5) 0.5769(4) 0.081(3) Uani 1 1 d . .
H54A H -0.2882 0.2780 0.5563 0.098 Uiso 1 1 calc R U
H54B H -0.3204 0.1946 0.5792 0.098 Uiso 1 1 calc R U
H54C H -0.2423 0.2194 0.6222 0.098 Uiso 1 1 calc R U
C55 C 0.0505(9) 0.5309(5) 0.4153(5) 0.075(3) Uani 1 1 d . .
H55 H 0.0326 0.5547 0.4561 0.090 Uiso 1 1 calc R U
C56 C -0.4163(10) 0.0915(6) 0.2162(6) 0.085(3) Uani 1 1 d . .
H56 H -0.4622 0.0733 0.1930 0.102 Uiso 1 1 calc R U
C57 C -0.1226(7) 0.1499(5) 0.0877(4) 0.075(3) Uani 1 1 d . .
H57A H -0.1881 0.1974 0.0781 0.090 Uiso 1 1 calc R U
H57B H -0.0562 0.1610 0.0634 0.090 Uiso 1 1 calc R U
H57C H -0.1315 0.1007 0.0736 0.090 Uiso 1 1 calc R U
C58 C -0.4575(10) 0.4938(7) 0.2051(5) 0.082(3) Uani 1 1 d . .
C59 C 0.1839(9) 0.4696(6) 0.3300(5) 0.078(3) Uani 1 1 d . .
H59 H 0.2590 0.4527 0.3115 0.093 Uiso 1 1 calc R U
C60 C -0.3663(7) -0.1514(6) 0.5671(5) 0.081(3) Uani 1 1 d . .
H60A H -0.4101 -0.1791 0.6002 0.097 Uiso 1 1 calc R U
H60B H -0.3686 -0.1658 0.5226 0.097 Uiso 1 1 calc R U
H60C H -0.2891 -0.1694 0.5784 0.097 Uiso 1 1 calc R U
C61 C -0.3578(9) -0.0150(8) 0.5218(6) 0.079(3) Uani 1 1 d . .
C62 C -0.1685(8) 0.6592(6) 0.2744(5) 0.072(3) Uani 1 1 d . .
H62 H -0.1079 0.6379 0.2429 0.086 Uiso 1 1 calc R U
C63 C -0.4481(8) 0.6729(5) 0.1998(5) 0.084(3) Uani 1 1 d . .
H63A H -0.4343 0.7101 0.2273 0.101 Uiso 1 1 calc R U
H63B H -0.3939 0.6663 0.1605 0.101 Uiso 1 1 calc R U
H63C H -0.5233 0.6964 0.1854 0.101 Uiso 1 1 calc R U
C64 C -0.0913(7) 0.0555(5) 0.5676(4) 0.075(3) Uani 1 1 d . .
H64A H -0.0254 0.0235 0.5417 0.090 Uiso 1 1 calc R U
H64B H -0.0730 0.0553 0.6129 0.090 Uiso 1 1 calc R U
H64C H -0.1510 0.0305 0.5699 0.090 Uiso 1 1 calc R U
C65 C -0.3417(9) 0.7225(7) 0.3663(5) 0.084(3) Uani 1 1 d . .
H65 H -0.4009 0.7449 0.3983 0.101 Uiso 1 1 calc R U
C66 C 0.0300(9) 0.3614(7) -0.0046(6) 0.080(3) Uani 1 1 d . .
C67 C 0.0753(9) 0.2843(6) 0.4278(6) 0.081(3) Uani 1 1 d . .
H67 H 0.0928 0.3017 0.3821 0.097 Uiso 1 1 calc R U
C68 C -0.3570(8) 0.1216(7) 0.4817(5) 0.070(3) Uani 1 1 d . .
H68 H -0.3880 0.1796 0.4821 0.083 Uiso 1 1 calc R U
C69 C -0.2700(8) -0.0459(7) 0.4777(5) 0.077(3) Uani 1 1 d . .
H69 H -0.2405 -0.1038 0.4759 0.092 Uiso 1 1 calc R U
C70 C 0.1233(9) 0.3034(6) 0.4759(6) 0.082(3) Uani 1 1 d . .
H70 H 0.1743 0.3340 0.4623 0.099 Uiso 1 1 calc R U
C71 C -0.2807(10) 0.7711(7) 0.3317(6) 0.081(3) Uani 1 1 d . .
C72 C -0.3169(8) 0.6394(6) 0.3545(5) 0.076(3) Uani 1 1 d . .
H72 H -0.3594 0.6054 0.3776 0.091 Uiso 1 1 calc R U
C73 C -0.4559(10) 0.3604(7) 0.1413(6) 0.094(4) Uani 1 1 d . .
H73 H -0.4559 0.3149 0.1202 0.113 Uiso 1 1 calc R U
C74 C -0.1963(9) 0.7407(7) 0.2864(5) 0.086(3) Uani 1 1 d . .
H74 H -0.1555 0.7753 0.2624 0.103 Uiso 1 1 calc R U
C75 C 0.1731(8) 0.3341(6) -0.0965(5) 0.086(3) Uani 1 1 d . .
H75A H 0.1949 0.3605 -0.1402 0.104 Uiso 1 1 calc R U
H75B H 0.2327 0.3216 -0.0670 0.104 Uiso 1 1 calc R U
H75C H 0.1594 0.2827 -0.1021 0.104 Uiso 1 1 calc R U
C76 C 0.4502(9) -0.0921(6) 0.2808(6) 0.107(4) Uani 1 1 d . .
H76A H 0.5107 -0.1361 0.2614 0.128 Uiso 1 1 calc R U
H76B H 0.4786 -0.0696 0.3136 0.128 Uiso 1 1 calc R U
H76C H 0.3913 -0.1148 0.3029 0.128 Uiso 1 1 calc R U
C77 C 0.0160(7) 0.0423(5) 0.2007(5) 0.085(3) Uani 1 1 d . .
H77A H 0.0212 0.0349 0.2491 0.102 Uiso 1 1 calc R U
H77B H 0.0082 -0.0078 0.1874 0.102 Uiso 1 1 calc R U
H77C H 0.0835 0.0526 0.1772 0.102 Uiso 1 1 calc R U
C78 C -0.1127(7) 0.3985(6) 0.0851(6) 0.076(3) Uani 1 1 d . .
H78 H -0.1748 0.4386 0.1039 0.092 Uiso 1 1 calc R U
C79 C 0.1279(8) 0.4327(5) 0.1477(4) 0.079(3) Uani 1 1 d . .
H79A H 0.1860 0.4593 0.1334 0.095 Uiso 1 1 calc R U
H79B H 0.1328 0.3928 0.1170 0.095 Uiso 1 1 calc R U
H79C H 0.0548 0.4748 0.1471 0.095 Uiso 1 1 calc R U
C80 C -0.3780(12) 0.3878(6) 0.4441(6) 0.087(4) Uani 1 1 d . .
C81 C -0.4493(12) 0.3394(6) 0.3609(6) 0.090(4) Uani 1 1 d . .
H81 H -0.4360 0.3185 0.3190 0.108 Uiso 1 1 calc R U
C82 C -0.5373(7) 0.5827(6) 0.3255(5) 0.085(3) Uani 1 1 d . .
H82A H -0.5277 0.6234 0.3510 0.101 Uiso 1 1 calc R U
H82B H -0.6129 0.6016 0.3114 0.101 Uiso 1 1 calc R U
H82C H -0.5254 0.5294 0.3537 0.101 Uiso 1 1 calc R U
C83 C -0.4811(10) 0.4003(6) 0.4837(6) 0.084(3) Uani 1 1 d . .
H83 H -0.4937 0.4232 0.5247 0.101 Uiso 1 1 calc R U
C84 C -0.0623(8) 0.4172(6) 0.0219(5) 0.071(3) Uani 1 1 d . .
H84 H -0.0925 0.4695 -0.0031 0.085 Uiso 1 1 calc R U
C85 C -0.3604(9) 0.3593(7) 0.1674(5) 0.086(3) Uani 1 1 d . .
H85 H -0.2952 0.3133 0.1640 0.103 Uiso 1 1 calc R U
C86 C -0.3679(10) 0.3609(6) 0.3853(6) 0.092(4) Uani 1 1 d . .
H86 H -0.3000 0.3561 0.3581 0.110 Uiso 1 1 calc R U
C87 C 0.1592(9) 0.5102(6) 0.3854(5) 0.080(3) Uani 1 1 d . .
H87 H 0.2151 0.5240 0.4033 0.095 Uiso 1 1 calc R U
C88 C 0.1382(12) 0.0612(9) -0.0428(11) 0.121(5) Uani 1 1 d . .
H88 H 0.0686 0.0646 -0.0568 0.145 Uiso 1 1 calc R U
C89 C -0.2663(9) 0.9068(6) 0.3119(5) 0.101(4) Uani 1 1 d . .
H89A H -0.2976 0.9607 0.3286 0.121 Uiso 1 1 calc R U
H89B H -0.1861 0.8866 0.3158 0.121 Uiso 1 1 calc R U
H89C H -0.2803 0.9126 0.2648 0.121 Uiso 1 1 calc R U
C90 C 0.4359(11) 0.3498(8) -0.0072(6) 0.083(3) Uani 1 1 d . .
C91 C -0.5625(10) 0.3776(6) 0.4598(6) 0.092(4) Uani 1 1 d . .
H91 H -0.6300 0.3821 0.4874 0.110 Uiso 1 1 calc R U
C92 C -0.2900(8) 0.4145(6) 0.4659(6) 0.102(4) Uani 1 1 d . .
H92A H -0.3131 0.4322 0.5105 0.122 Uiso 1 1 calc R U
H92B H -0.2209 0.3683 0.4673 0.122 Uiso 1 1 calc R U
H92C H -0.2779 0.4607 0.4342 0.122 Uiso 1 1 calc R U
C93 C -0.5527(10) 0.3489(6) 0.3991(7) 0.091(4) Uani 1 1 d . .
H93 H -0.6119 0.3363 0.3838 0.109 Uiso 1 1 calc R U
C94 C 0.3131(13) 0.0903(8) -0.0619(11) 0.106(4) Uani 1 1 d . .
C95 C 0.8768(10) 0.3354(7) -0.2134(10) 0.129(6) Uani 1 1 d . .
H95 H 0.8876 0.3828 -0.2408 0.155 Uiso 1 1 calc R U
C96 C 0.3365(14) 0.0538(11) 0.0021(10) 0.129(5) Uani 1 1 d . .
H96 H 0.4043 0.0517 0.0180 0.154 Uiso 1 1 calc R U
C97 C 0.2130(17) 0.0939(7) -0.0855(7) 0.115(4) Uani 1 1 d . .
H97 H 0.1964 0.1181 -0.1298 0.137 Uiso 1 1 calc R U
C98 C 0.8307(11) 0.2846(10) -0.2364(7) 0.124(5) Uani 1 1 d . .
H98 H 0.8088 0.2979 -0.2807 0.149 Uiso 1 1 calc R U
C99 C 0.3799(11) 0.3019(12) 0.0326(8) 0.124(5) Uani 1 1 d . .
H99 H 0.3034 0.3230 0.0472 0.149 Uiso 1 1 calc R U
C100 C 0.9071(11) 0.3153(12) -0.1482(9) 0.135(6) Uani 1 1 d . .
H100 H 0.9366 0.3511 -0.1306 0.162 Uiso 1 1 calc R U
C101 C 0.8147(10) 0.2154(10) -0.1989(9) 0.112(5) Uani 1 1 d . .
C102 C 0.5429(11) 0.3195(10) -0.0306(6) 0.118(5) Uani 1 1 d . .
H102 H 0.5791 0.3536 -0.0599 0.142 Uiso 1 1 calc R U
C103 C 0.2640(18) 0.0210(10) 0.0427(10) 0.138(7) Uani 1 1 d . .
H103 H 0.2811 -0.0038 0.0867 0.166 Uiso 1 1 calc R U
C104 C 0.167(2) 0.0235(9) 0.0207(10) 0.150(7) Uani 1 1 d . .
H104 H 0.1184 -0.0011 0.0493 0.179 Uiso 1 1 calc R U
C105 C 0.6006(15) 0.2356(15) -0.0107(9) 0.154(8) Uani 1 1 d . .
H105 H 0.6776 0.2136 -0.0239 0.185 Uiso 1 1 calc R U
C106 C 0.8462(11) 0.1997(9) -0.1350(9) 0.133(6) Uani 1 1 d . .
H106 H 0.8328 0.1536 -0.1069 0.160 Uiso 1 1 calc R U
C107 C 0.442(2) 0.2188(13) 0.0510(9) 0.158(8) Uani 1 1 d . .
H107 H 0.4083 0.1844 0.0817 0.189 Uiso 1 1 calc R U
C108 C 0.3693(11) 0.4398(8) -0.0260(6) 0.151(5) Uani 1 1 d . .
H10A H 0.2936 0.4503 -0.0042 0.181 Uiso 1 1 calc R U
H10B H 0.4049 0.4761 -0.0112 0.181 Uiso 1 1 calc R U
H10C H 0.3666 0.4511 -0.0746 0.181 Uiso 1 1 calc R U
C109 C 0.8963(12) 0.2472(11) -0.1093(7) 0.136(6) Uani 1 1 d . .
H109 H 0.9220 0.2323 -0.0659 0.163 Uiso 1 1 calc R U
C110 C 0.7594(10) 0.1578(8) -0.2173(7) 0.150(6) Uani 1 1 d . .
H11A H 0.7601 0.1136 -0.1803 0.180 Uiso 1 1 calc R U
H11B H 0.6824 0.1885 -0.2261 0.180 Uiso 1 1 calc R U
H11C H 0.7995 0.1336 -0.2575 0.180 Uiso 1 1 calc R U
C111 C 0.545(2) 0.1877(17) 0.0271(10) 0.191(12) Uani 1 1 d . .
H111 H 0.5816 0.1302 0.0368 0.229 Uiso 1 1 calc R U
C112 C 0.3946(11) 0.1255(8) -0.1062(7) 0.162(6) Uani 1 1 d . .
H11D H 0.3651 0.1488 -0.1496 0.194 Uiso 1 1 calc R U
H11E H 0.4069 0.1691 -0.0853 0.194 Uiso 1 1 calc R U
H11F H 0.4651 0.0817 -0.1127 0.194 Uiso 1 1 calc R U

loop_
_atom_site_aniso_label
_atom_site_aniso_U_11
_atom_site_aniso_U_22
_atom_site_aniso_U_33
_atom_site_aniso_U_23
_atom_site_aniso_U_13
_atom_site_aniso_U_12
Si1 0.064(2) 0.0603(18) 0.086(2) -0.0183(16) -0.0049(16) -0.0103(15)
Si2 0.063(2) 0.0613(19) 0.097(2) -0.0253(17) -0.0041(17) -0.0047(16)
Si3 0.072(2) 0.068(2) 0.081(2) -0.0222(16) 0.0015(17) -0.0176(17)
Si4 0.072(2) 0.068(2) 0.083(2) -0.0211(16) -0.0011(17) -0.0102(16)
O5 0.069(5) 0.085(5) 0.087(6) -0.018(4) 0.003(4) -0.007(4)
O6 0.100(6) 0.054(5) 0.118(6) -0.022(5) -0.028(5) 0.001(4)
O7 0.069(5) 0.054(4) 0.099(5) -0.010(4) 0.001(4) 0.003(4)
O8 0.065(5) 0.081(5) 0.094(6) -0.028(4) -0.008(4) -0.014(4)
C9 0.054(6) 0.055(6) 0.053(6) -0.020(5) -0.003(5) -0.007(5)
C10 0.033(6) 0.069(7) 0.082(9) -0.005(6) 0.008(6) 0.010(5)
C11 0.039(7) 0.068(7) 0.096(9) -0.018(6) -0.023(7) 0.006(5)
C12 0.047(6) 0.061(6) 0.065(7) -0.024(5) -0.014(6) 0.008(5)
C13 0.073(8) 0.076(8) 0.076(8) -0.031(6) 0.000(6) -0.019(6)
C14 0.056(7) 0.061(7) 0.078(7) -0.001(6) -0.016(6) -0.011(6)
C15 0.053(7) 0.039(5) 0.091(8) -0.019(5) 0.016(6) 0.014(5)
C16 0.066(7) 0.084(8) 0.063(7) -0.028(6) 0.029(6) -0.030(6)
C17 0.052(6) 0.056(6) 0.104(8) -0.017(6) -0.009(6) 0.007(5)
C18 0.055(7) 0.051(6) 0.088(8) -0.034(6) -0.014(6) -0.003(5)
C19 0.056(7) 0.034(5) 0.102(8) -0.007(5) 0.024(6) 0.007(5)
C20 0.060(7) 0.053(7) 0.086(8) -0.019(6) -0.015(7) 0.008(6)
C21 0.037(6) 0.051(6) 0.115(10) -0.028(6) 0.010(6) -0.005(5)
C22 0.076(8) 0.055(6) 0.075(8) -0.019(6) 0.021(6) -0.009(6)
C23 0.084(8) 0.046(6) 0.060(7) -0.017(5) -0.029(6) -0.001(5)
C24 0.086(8) 0.055(6) 0.039(6) -0.011(5) 0.007(6) -0.003(6)
C25 0.036(6) 0.035(5) 0.082(8) 0.007(5) -0.002(6) 0.003(4)
C26 0.064(8) 0.075(8) 0.086(8) -0.044(6) -0.007(6) -0.023(7)
C27 0.067(8) 0.071(7) 0.087(9) -0.021(6) -0.003(7) -0.019(6)
C28 0.070(8) 0.071(7) 0.093(9) -0.031(6) -0.025(7) -0.012(6)
C29 0.039(6) 0.063(7) 0.104(9) -0.025(6) -0.013(6) -0.007(5)
C30 0.040(6) 0.061(7) 0.077(7) -0.019(6) -0.021(5) 0.005(5)
C31 0.050(7) 0.069(7) 0.070(8) 0.003(6) 0.007(6) -0.009(5)
C32 0.054(7) 0.066(7) 0.109(9) -0.023(6) -0.008(6) -0.012(6)
C33 0.045(6) 0.044(5) 0.093(8) -0.016(5) -0.019(6) 0.006(5)
C34 0.044(7) 0.089(9) 0.092(9) -0.032(7) 0.026(6) -0.020(6)
C35 0.055(7) 0.052(6) 0.072(7) -0.011(5) 0.006(5) -0.002(5)
C36 0.067(7) 0.078(7) 0.058(7) -0.044(6) -0.005(6) 0.002(6)
C37 0.062(8) 0.056(7) 0.077(8) -0.019(6) 0.008(6) 0.008(5)
C38 0.062(8) 0.085(8) 0.072(8) -0.046(7) 0.012(6) -0.012(7)
C39 0.069(7) 0.065(7) 0.053(7) -0.007(6) 0.012(6) -0.041(6)
C40 0.086(9) 0.050(6) 0.095(9) -0.009(6) -0.011(7) -0.008(6)
C41 0.041(6) 0.042(5) 0.090(8) -0.013(5) 0.009(5) -0.009(5)
C42 0.077(8) 0.065(7) 0.063(7) -0.024(5) 0.009(6) -0.025(6)
C43 0.058(7) 0.072(7) 0.076(8) -0.014(6) -0.017(6) 0.003(6)
C44 0.066(7) 0.069(7) 0.070(8) -0.016(6) 0.002(6) -0.009(6)
C45 0.094(9) 0.069(7) 0.057(7) -0.011(5) -0.016(6) -0.016(6)
C46 0.037(6) 0.102(9) 0.059(7) -0.034(6) 0.005(5) 0.012(6)
C47 0.069(8) 0.088(8) 0.066(7) -0.029(7) 0.000(6) -0.019(7)
C48 0.054(7) 0.051(6) 0.079(7) -0.015(5) 0.012(5) -0.020(6)
C49 0.087(9) 0.061(7) 0.080(8) -0.010(6) 0.015(7) -0.035(7)
C50 0.084(9) 0.078(8) 0.087(8) -0.034(7) 0.018(6) -0.030(7)
C51 0.050(7) 0.044(6) 0.126(10) -0.033(6) -0.007(7) 0.009(5)
C52 0.073(8) 0.080(8) 0.085(8) -0.020(6) 0.004(7) -0.013(7)
C53 0.060(7) 0.049(6) 0.105(9) -0.020(6) -0.005(6) 0.007(5)
C54 0.066(7) 0.070(7) 0.083(8) -0.014(6) 0.019(6) 0.005(5)
C55 0.076(8) 0.064(7) 0.072(7) -0.013(5) -0.023(7) 0.006(6)
C56 0.074(9) 0.077(8) 0.097(10) -0.014(7) -0.008(7) -0.014(6)
C57 0.082(7) 0.068(6) 0.070(7) -0.027(5) -0.004(6) -0.009(6)
C58 0.083(9) 0.080(8) 0.076(8) -0.021(6) 0.023(7) -0.022(7)
C59 0.076(8) 0.067(7) 0.072(8) -0.014(6) 0.003(6) 0.001(6)
C60 0.054(7) 0.066(7) 0.114(9) -0.014(6) -0.009(6) -0.006(6)
C61 0.048(7) 0.096(10) 0.091(9) -0.026(8) 0.003(6) -0.014(7)
C62 0.057(7) 0.069(7) 0.081(8) -0.031(6) 0.002(6) -0.001(6)
C63 0.101(8) 0.040(5) 0.099(8) 0.000(5) -0.019(7) -0.005(6)
C64 0.085(7) 0.049(6) 0.085(7) -0.009(5) -0.014(6) -0.011(5)
C65 0.069(8) 0.098(9) 0.078(8) -0.056(7) -0.009(6) 0.009(7)
C66 0.064(8) 0.087(9) 0.085(9) -0.036(7) 0.015(7) -0.016(7)
C67 0.073(8) 0.068(7) 0.091(9) -0.025(6) 0.004(7) -0.003(6)
C68 0.045(7) 0.090(8) 0.067(8) -0.015(6) -0.012(6) -0.007(6)
C69 0.048(7) 0.083(8) 0.091(9) -0.045(7) 0.011(6) -0.001(6)
C70 0.086(8) 0.082(8) 0.071(8) -0.022(7) -0.004(7) -0.008(6)
C71 0.073(9) 0.076(9) 0.091(10) -0.018(7) -0.026(7) -0.010(7)
C72 0.049(7) 0.088(8) 0.083(8) -0.041(6) -0.004(6) 0.003(6)
C73 0.086(9) 0.068(8) 0.123(10) -0.051(7) 0.036(8) -0.016(7)
C74 0.094(9) 0.079(8) 0.076(8) -0.028(7) 0.002(7) -0.008(7)
C75 0.093(9) 0.105(9) 0.065(7) -0.022(6) -0.005(7) -0.031(8)
C76 0.094(9) 0.059(7) 0.141(11) -0.016(7) 0.006(8) 0.010(7)
C77 0.049(6) 0.074(7) 0.122(9) -0.015(6) -0.005(6) -0.004(6)
C78 0.032(6) 0.061(7) 0.122(10) -0.028(7) 0.021(6) 0.001(5)
C79 0.107(8) 0.086(7) 0.049(6) -0.020(5) -0.010(6) -0.032(7)
C80 0.115(11) 0.075(8) 0.068(8) -0.030(6) -0.023(8) -0.007(7)
C81 0.113(11) 0.054(7) 0.079(8) -0.028(6) -0.004(8) 0.018(7)
C82 0.065(7) 0.084(8) 0.089(8) -0.013(6) 0.014(6) -0.008(6)
C83 0.073(9) 0.075(8) 0.089(9) -0.026(6) 0.002(8) 0.004(6)
C84 0.044(7) 0.072(7) 0.091(8) -0.019(6) 0.016(6) -0.015(6)
C85 0.068(8) 0.075(8) 0.105(9) -0.005(7) 0.007(7) -0.016(7)
C86 0.111(10) 0.068(8) 0.091(10) -0.005(7) -0.015(8) -0.020(7)
C87 0.073(8) 0.068(7) 0.098(9) -0.029(6) -0.005(7) -0.015(6)
C88 0.104(12) 0.097(11) 0.172(18) -0.061(12) 0.034(13) -0.042(9)
C89 0.138(11) 0.054(7) 0.109(10) -0.024(7) -0.049(8) -0.006(7)
C90 0.054(9) 0.106(11) 0.087(9) -0.043(8) 0.002(7) -0.010(8)
C91 0.096(10) 0.077(8) 0.096(10) -0.019(7) -0.001(8) -0.015(7)
C92 0.095(9) 0.074(8) 0.128(11) -0.021(7) -0.009(8) -0.010(7)
C93 0.089(10) 0.068(8) 0.106(10) -0.019(7) -0.028(8) 0.000(7)
C94 0.091(12) 0.100(11) 0.130(15) -0.048(10) 0.036(11) -0.036(9)
C95 0.080(10) 0.057(8) 0.25(2) 0.019(10) -0.027(10) -0.038(7)
C96 0.142(16) 0.132(14) 0.110(14) -0.046(11) 0.033(13) -0.041(12)
C97 0.151(15) 0.098(10) 0.100(11) -0.041(8) -0.013(12) -0.031(11)
C98 0.118(12) 0.085(10) 0.137(13) 0.028(10) -0.001(9) -0.009(9)
C99 0.062(10) 0.155(15) 0.170(16) -0.080(13) 0.007(9) -0.032(11)
C100 0.114(11) 0.177(17) 0.120(13) -0.026(12) -0.070(10) -0.023(11)
C101 0.084(10) 0.122(13) 0.138(13) -0.048(11) -0.036(9) -0.016(9)
C102 0.053(9) 0.170(15) 0.115(11) -0.022(10) 0.023(8) -0.022(9)
C103 0.157(18) 0.114(13) 0.157(19) -0.056(12) -0.014(15) -0.040(13)
C104 0.25(3) 0.090(11) 0.103(14) -0.012(10) 0.017(15) -0.060(14)
C105 0.098(13) 0.21(2) 0.120(16) -0.081(14) -0.048(12) 0.042(14)
C106 0.093(11) 0.150(14) 0.179(18) -0.041(13) -0.005(10) -0.061(10)
C107 0.26(3) 0.136(17) 0.116(15) -0.057(13) 0.025(16) -0.105(19)
C108 0.144(13) 0.143(13) 0.123(11) -0.028(10) -0.009(9) 0.019(11)
C109 0.152(14) 0.140(14) 0.110(12) 0.045(11) -0.025(10) -0.060(12)
C110 0.096(10) 0.122(11) 0.229(17) -0.056(11) -0.048(10) 0.001(9)
C111 0.28(4) 0.18(2) 0.111(19) -0.073(15) 0.001(19) -0.04(2)
C112 0.149(14) 0.153(14) 0.165(15) -0.058(11) 0.072(11) -0.037(11)

loop_
_atom_type_symbol
_atom_type_description
_atom_type_scat_dispersion_real
_atom_type_scat_dispersion_imag
_atom_type_scat_source
H H 0.0000 0.0000
;
International Tables for Crystallography
(Vol. C, Table 6.1.1.4)
;
O O 0.0492 0.0322
;
International Tables for Crystallography
(Vol. C, Tables 4.2.6.8 and 6.1.1.4)
;
Si Si 0.2541 0.3302
;
International Tables for Crystallography
(Vol. C, Tables 4.2.6.8 and 6.1.1.4)
;
C C 0.0181 0.0091
;
International Tables for Crystallography
(Vol. C, Tables 4.2.6.8 and 6.1.1.4)
;

loop_
_geom_angle_atom_site_label_1
_geom_angle_atom_site_label_2
_geom_angle_atom_site_label_3
_geom_angle
C79 Si1 C48 110.6(4)
C79 Si1 C33 112.0(4)
C48 Si1 C33 95.7(4)
C79 Si1 C17 112.9(4)
C48 Si1 C17 116.4(4)
C33 Si1 C17 107.8(4)
C58 Si2 C63 114.7(5)
C58 Si2 C82 106.8(4)
C63 Si2 C82 109.8(4)
C58 Si2 C15 91.3(5)
C63 Si2 C15 113.8(4)
C82 Si2 C15 119.3(4)
C57 Si3 C77 111.9(4)
C57 Si3 C25 107.8(4)
C77 Si3 C25 112.2(4)
C57 Si3 C9 115.9(4)
C77 Si3 C9 111.2(4)
C25 Si3 C9 96.8(4)
C54 Si4 C64 107.6(4)
C54 Si4 C21 110.8(4)
C64 Si4 C21 113.1(4)
C54 Si4 C24 117.3(4)
C64 Si4 C24 116.0(4)
C21 Si4 C24 91.3(5)
C66 O5 C75 117.4(8)
C71 O6 C89 115.7(9)
C20 O7 C76 114.5(8)
C61 O8 C60 116.3(8)
C53 C9 C10 118.5(9)
C53 C9 Si3 131.3(8)
C10 C9 Si3 109.9(7)
C11 C10 C12 118.6(9)
C11 C10 C9 117.8(9)
C12 C10 C9 123.3(9)
C23 C11 C10 121.0(10)
C23 C11 C26 123.7(9)
C10 C11 C26 115.2(9)
C36 C12 C10 118.4(9)
C36 C12 C31 123.3(10)
C10 C12 C31 118.3(9)
C39 C13 C47 123.0(11)
C39 C13 H13 118.5
C47 C13 H13 118.5
C19 C14 C35 122.0(9)
C19 C14 C48 122.1(9)
C35 C14 C48 115.7(9)
C41 C15 C42 121.0(8)
C41 C15 Si2 110.6(8)
C42 C15 Si2 128.3(7)
C44 C16 C39 121.5(9)
C44 C16 H16 119.3
C39 C16 H16 119.3
Si1 C17 H17A 109.5
Si1 C17 H17B 109.5
H17A C17 H17B 109.5
Si1 C17 H17C 109.5
H17A C17 H17C 109.5
H17B C17 H17C 109.5
C22 C18 C78 119.7(11)
C22 C18 C53 118.9(10)
C78 C18 C53 120.9(9)
C14 C19 C42 118.3(10)
C14 C19 C29 121.3(9)
C42 C19 C29 120.4(8)
C44 C20 O7 126.7(10)
C44 C20 C47 118.4(10)
O7 C20 C47 114.8(10)
C32 C21 C37 119.6(10)
C32 C21 Si4 130.2(9)
C37 C21 Si4 110.0(9)
C18 C22 C51 120.7(10)
C18 C22 H22 119.7
C51 C22 H22 119.7
C11 C23 C24 117.3(9)
C11 C23 C37 125.4(11)
C24 C23 C37 117.2(10)
C36 C24 C23 122.0(9)
C36 C24 Si4 129.3(9)
C23 C24 Si4 108.4(8)
C31 C25 C52 119.3(9)
C31 C25 Si3 120.7(8)
C52 C25 Si3 119.8(8)
C48 C26 C39 122.0(10)
C48 C26 C11 124.4(10)
C39 C26 C11 113.4(9)
C56 C27 C45 120.9(10)
C56 C27 H27 119.5
C45 C27 H27 119.5
C70 C28 C32 116.6(10)
C70 C28 H28 121.7
C32 C28 H28 121.7
C33 C29 C43 121.2(9)
C33 C29 C19 118.0(9)
C43 C29 C19 120.7(9)
C62 C30 C72 120.5(9)
C62 C30 C42 119.4(9)
C72 C30 C42 120.1(10)
C25 C31 C45 118.3(9)
C25 C31 C12 122.5(9)
C45 C31 C12 119.2(9)
C21 C32 C28 121.6(11)
C21 C32 H32 119.2
C28 C32 H32 119.2
C29 C33 C59 116.8(9)
C29 C33 Si1 121.8(7)
C59 C33 Si1 120.5(7)
C38 C34 C69 120.7(10)
C38 C34 H34 119.6
C69 C34 H34 119.6
C41 C35 C14 119.7(9)
C41 C35 C53 123.2(9)
C14 C35 C53 117.0(8)
C24 C36 C12 121.6(11)
C24 C36 C38 114.6(9)
C12 C36 C38 123.6(9)
C67 C37 C21 117.8(10)
C67 C37 C23 129.0(11)
C21 C37 C23 113.0(11)
C68 C38 C34 119.3(11)
C68 C38 C36 121.8(10)
C34 C38 C36 118.8(9)
C13 C39 C16 116.6(10)
C13 C39 C26 121.0(10)
C16 C39 C26 122.2(9)
C50 C40 C58 121.7(10)
C50 C40 H40 119.2
C58 C40 H40 119.2
C35 C41 C15 119.5(9)
C35 C41 C49 128.2(9)
C15 C41 C49 112.0(8)
C15 C42 C19 119.0(8)
C15 C42 C30 117.0(9)
C19 C42 C30 123.0(9)
C29 C43 C55 120.4(9)
C29 C43 H43 119.8
C55 C43 H43 119.8
C20 C44 C16 120.5(10)
C20 C44 H44 119.7
C16 C44 H44 119.7
C27 C45 C31 121.2(9)
C27 C45 H45 119.4
C31 C45 H45 119.4
C68 C46 C61 116.7(10)
C68 C46 H46 121.6
C61 C46 H46 121.6
C13 C47 C20 119.9(10)
C13 C47 H47 120.1
C20 C47 H47 120.1
C26 C48 C14 118.2(9)
C26 C48 Si1 132.2(8)
C14 C48 Si1 108.8(7)
C85 C49 C58 120.0(10)
C85 C49 C41 124.5(10)
C58 C49 C41 115.5(9)
C40 C50 C73 120.4(11)
C40 C50 H50 119.8
C73 C50 H50 119.8
C22 C51 C66 120.1(9)
C22 C51 H51 120.0
C66 C51 H51 120.0
C56 C52 C25 122.1(10)
C56 C52 H52 119.0
C25 C52 H52 119.0
C9 C53 C18 122.5(9)
C9 C53 C35 123.3(10)
C18 C53 C35 114.2(8)
Si4 C54 H54A 109.5
Si4 C54 H54B 109.5
H54A C54 H54B 109.5
Si4 C54 H54C 109.5
H54A C54 H54C 109.5
H54B C54 H54C 109.5
C87 C55 C43 119.1(9)
C87 C55 H55 120.4
C43 C55 H55 120.4
C52 C56 C27 118.0(10)
C52 C56 H56 121.0
C27 C56 H56 121.0
Si3 C57 H57A 109.5
Si3 C57 H57B 109.5
H57A C57 H57B 109.5
Si3 C57 H57C 109.5
H57A C57 H57C 109.5
H57B C57 H57C 109.5
C49 C58 C40 117.1(9)
C49 C58 Si2 110.5(9)
C40 C58 Si2 132.3(9)
C87 C59 C33 123.3(10)
C87 C59 H59 118.4
C33 C59 H59 118.4
O8 C60 H60A 109.5
O8 C60 H60B 109.5
H60A C60 H60B 109.5
O8 C60 H60C 109.5
H60A C60 H60C 109.5
H60B C60 H60C 109.5
C69 C61 C46 122.6(12)
C69 C61 O8 124.2(11)
C46 C61 O8 113.1(10)
C30 C62 C74 120.3(10)
C30 C62 H62 119.9
C74 C62 H62 119.9
Si2 C63 H63A 109.5
Si2 C63 H63B 109.5
H63A C63 H63B 109.5
Si2 C63 H63C 109.5
H63A C63 H63C 109.5
H63B C63 H63C 109.5
Si4 C64 H64A 109.5
Si4 C64 H64B 109.5
H64A C64 H64B 109.5
Si4 C64 H64C 109.5
H64A C64 H64C 109.5
H64B C64 H64C 109.5
C71 C65 C72 120.4(11)
C71 C65 H65 119.8
C72 C65 H65 119.8
C84 C66 C51 119.3(11)
C84 C66 O5 114.9(11)
C51 C66 O5 125.8(10)
C70 C67 C37 120.3(11)
C70 C67 H67 119.9
C37 C67 H67 119.9
C38 C68 C46 121.7(11)
C38 C68 H68 119.1
C46 C68 H68 119.1
C61 C69 C34 118.9(10)
C61 C69 H69 120.6
C34 C69 H69 120.6
C67 C70 C28 124.0(11)
C67 C70 H70 118.0
C28 C70 H70 118.0
C74 C71 C65 120.8(12)
C74 C71 O6 127.3(12)
C65 C71 O6 111.9(12)
C30 C72 C65 117.7(10)
C30 C72 H72 121.2
C65 C72 H72 121.2
C50 C73 C85 120.7(10)
C50 C73 H73 119.6
C85 C73 H73 119.6
C71 C74 C62 120.4(11)
C71 C74 H74 119.8
C62 C74 H74 119.8
O5 C75 H75A 109.5
O5 C75 H75B 109.5
H75A C75 H75B 109.5
O5 C75 H75C 109.5
H75A C75 H75C 109.5
H75B C75 H75C 109.5
O7 C76 H76A 109.5
O7 C76 H76B 109.5
H76A C76 H76B 109.5
O7 C76 H76C 109.5
H76A C76 H76C 109.5
H76B C76 H76C 109.5
Si3 C77 H77A 109.5
Si3 C77 H77B 109.5
H77A C77 H77B 109.5
Si3 C77 H77C 109.5
H77A C77 H77C 109.5
H77B C77 H77C 109.5
C18 C78 C84 119.2(9)
C18 C78 H78 120.4
C84 C78 H78 120.4
Si1 C79 H79A 109.5
Si1 C79 H79B 109.5
H79A C79 H79B 109.5
Si1 C79 H79C 109.5
H79A C79 H79C 109.5
H79B C79 H79C 109.5
C86 C80 C83 118.6(12)
C86 C80 C92 121.9(13)
C83 C80 C92 119.0(11)
C86 C81 C93 119.0(11)
C86 C81 H81 120.5
C93 C81 H81 120.5
Si2 C82 H82A 109.5
Si2 C82 H82B 109.5
H82A C82 H82B 109.5
Si2 C82 H82C 109.5
H82A C82 H82C 109.5
H82B C82 H82C 109.5
C91 C83 C80 117.0(11)
C91 C83 H83 121.5
C80 C83 H83 121.5
C66 C84 C78 120.9(10)
C66 C84 H84 119.5
C78 C84 H84 119.5
C73 C85 C49 119.9(11)
C73 C85 H85 120.1
C49 C85 H85 120.1
C80 C86 C81 124.5(13)
C80 C86 H86 117.8
C81 C86 H86 117.8
C59 C87 C55 118.8(10)
C59 C87 H87 120.6
C55 C87 H87 120.6
C104 C88 C97 118.8(17)
C104 C88 H88 120.6
C97 C88 H88 120.6
O6 C89 H89A 109.5
O6 C89 H89B 109.5
H89A C89 H89B 109.5
O6 C89 H89C 109.5
H89A C89 H89C 109.5
H89B C89 H89C 109.5
C102 C90 C99 122.3(14)
C102 C90 C108 121.4(15)
C99 C90 C108 116.2(13)
C93 C91 C83 124.8(12)
C93 C91 H91 117.6
C83 C91 H91 117.6
C80 C92 H92A 109.5
C80 C92 H92B 109.5
H92A C92 H92B 109.5
C80 C92 H92C 109.5
H92A C92 H92C 109.5
H92B C92 H92C 109.5
C91 C93 C81 116.0(11)
C91 C93 H93 122.0
C81 C93 H93 122.0
C96 C94 C97 119.9(15)
C96 C94 C112 120.1(18)
C97 C94 C112 120(2)
C98 C95 C100 117.4(13)
C98 C95 H95 121.3
C100 C95 H95 121.3
C103 C96 C94 120.8(19)
C103 C96 H96 119.6
C94 C96 H96 119.6
C88 C97 C94 118.6(14)
C88 C97 H97 120.7
C94 C97 H97 120.7
C95 C98 C101 123.2(15)
C95 C98 H98 118.4
C101 C98 H98 118.4
C90 C99 C107 116.2(15)
C90 C99 H99 121.9
C107 C99 H99 121.9
C109 C100 C95 122.4(15)
C109 C100 H100 118.8
C95 C100 H100 118.8
C98 C101 C106 116.0(14)
C98 C101 C110 128.0(17)
C106 C101 C110 115.9(17)
C90 C102 C105 118.7(15)
C90 C102 H102 120.7
C105 C102 H102 120.7
C104 C103 C96 120(2)
C104 C103 H103 119.9
C96 C103 H103 119.9
C103 C104 C88 122(2)
C103 C104 H104 119.2
C88 C104 H104 119.2
C111 C105 C102 119(2)
C111 C105 H105 120.4
C102 C105 H105 120.4
C101 C106 C109 123.7(16)
C101 C106 H106 118.1
C109 C106 H106 118.1
C111 C107 C99 122(2)
C111 C107 H107 118.9
C99 C107 H107 118.9
C90 C108 H10A 109.5
C90 C108 H10B 109.5
H10A C108 H10B 109.5
C90 C108 H10C 109.5
H10A C108 H10C 109.5
H10B C108 H10C 109.5
C100 C109 C106 117.1(15)
C100 C109 H109 121.5
C106 C109 H109 121.5
C101 C110 H11A 109.5
C101 C110 H11B 109.5
H11A C110 H11B 109.5
C101 C110 H11C 109.5
H11A C110 H11C 109.5
H11B C110 H11C 109.5
C107 C111 C105 121(3)
C107 C111 H111 119.4
C105 C111 H111 119.4
C94 C112 H11D 109.5
C94 C112 H11E 109.5
H11D C112 H11E 109.5
C94 C112 H11F 109.5
H11D C112 H11F 109.5
H11E C112 H11F 109.5

loop_
_geom_bond_atom_site_label_1
_geom_bond_atom_site_label_2
_geom_bond_distance
Si1 C79 1.870(8)
Si1 C48 1.871(9)
Si1 C33 1.876(9)
Si1 C17 1.895(8)
Si2 C58 1.834(11)
Si2 C63 1.856(8)
Si2 C82 1.878(9)
Si2 C15 1.906(9)
Si3 C57 1.848(8)
Si3 C77 1.868(8)
Si3 C25 1.874(9)
Si3 C9 1.877(8)
Si4 C54 1.848(8)
Si4 C64 1.856(8)
Si4 C21 1.875(9)
Si4 C24 1.877(9)
O5 C66 1.393(11)
O5 C75 1.437(9)
O6 C71 1.378(11)
O6 C89 1.418(11)
O7 C20 1.363(10)
O7 C76 1.421(11)
O8 C61 1.406(11)
O8 C60 1.436(9)
C9 C53 1.343(11)
C9 C10 1.512(12)
C10 C11 1.424(12)
C10 C12 1.452(12)
C11 C23 1.413(12)
C11 C26 1.512(13)
C12 C36 1.394(12)
C12 C31 1.507(12)
C13 C39 1.344(11)
C13 C47 1.394(11)
C13 H13 0.9500
C14 C19 1.401(11)
C14 C35 1.402(11)
C14 C48 1.478(11)
C15 C41 1.402(11)
C15 C42 1.425(11)
C16 C44 1.399(11)
C16 C39 1.415(12)
C16 H16 0.9500
C17 H17A 0.9800
C17 H17B 0.9800
C17 H17C 0.9800
C18 C22 1.372(11)
C18 C78 1.387(12)
C18 C53 1.490(13)
C19 C42 1.435(11)
C19 C29 1.501(12)
C20 C44 1.357(12)
C20 C47 1.408(12)
C21 C32 1.389(12)
C21 C37 1.441(13)
C22 C51 1.381(12)
C22 H22 0.9500
C23 C24 1.423(12)
C23 C37 1.469(12)
C24 C36 1.366(11)
C25 C31 1.387(11)
C25 C52 1.427(12)
C26 C48 1.331(12)
C26 C39 1.479(12)
C27 C56 1.388(12)
C27 C45 1.397(11)
C27 H27 0.9500
C28 C70 1.392(12)
C28 C32 1.413(12)
C28 H28 0.9500
C29 C33 1.378(11)
C29 C43 1.392(11)
C30 C62 1.371(11)
C30 C72 1.394(11)
C30 C42 1.507(11)
C31 C45 1.411(12)
C32 H32 0.9500
C33 C59 1.405(11)
C34 C38 1.371(12)
C34 C69 1.378(12)
C34 H34 0.9500
C35 C41 1.398(11)
C35 C53 1.530(12)
C36 C38 1.502(13)
C37 C67 1.408(12)
C38 C68 1.368(11)
C40 C50 1.362(11)
C40 C58 1.423(12)
C40 H40 0.9500
C41 C49 1.543(12)
C43 C55 1.396(11)
C43 H43 0.9500
C44 H44 0.9500
C45 H45 0.9500
C46 C68 1.388(12)
C46 C61 1.389(12)
C46 H46 0.9500
C47 H47 0.9500
C49 C85 1.408(12)
C49 C58 1.408(12)
C50 C73 1.364(12)
C50 H50 0.9500
C51 C66 1.388(13)
C51 H51 0.9500
C52 C56 1.384(12)
C52 H52 0.9500
C54 H54A 0.9800
C54 H54B 0.9800
C54 H54C 0.9800
C55 C87 1.395(12)
C55 H55 0.9500
C56 H56 0.9500
C57 H57A 0.9800
C57 H57B 0.9800
C57 H57C 0.9800
C59 C87 1.367(11)
C59 H59 0.9500
C60 H60A 0.9800
C60 H60B 0.9800
C60 H60C 0.9800
C61 C69 1.355(12)
C62 C74 1.385(12)
C62 H62 0.9500
C63 H63A 0.9800
C63 H63B 0.9800
C63 H63C 0.9800
C64 H64A 0.9800
C64 H64B 0.9800
C64 H64C 0.9800
C65 C71 1.372(13)
C65 C72 1.414(12)
C65 H65 0.9500
C66 C84 1.366(11)
C67 C70 1.352(12)
C67 H67 0.9500
C68 H68 0.9500
C69 H69 0.9500
C70 H70 0.9500
C71 C74 1.344(13)
C72 H72 0.9500
C73 C85 1.386(13)
C73 H73 0.9500
C74 H74 0.9500
C75 H75A 0.9800
C75 H75B 0.9800
C75 H75C 0.9800
C76 H76A 0.9800
C76 H76B 0.9800
C76 H76C 0.9800
C77 H77A 0.9800
C77 H77B 0.9800
C77 H77C 0.9800
C78 C84 1.395(12)
C78 H78 0.9500
C79 H79A 0.9800
C79 H79B 0.9800
C79 H79C 0.9800
C80 C86 1.324(13)
C80 C83 1.418(13)
C80 C92 1.481(13)
C81 C86 1.379(13)
C81 C93 1.413(13)
C81 H81 0.9500
C82 H82A 0.9800
C82 H82B 0.9800
C82 H82C 0.9800
C83 C91 1.386(12)
C83 H83 0.9500
C84 H84 0.9500
C85 H85 0.9500
C86 H86 0.9500
C87 H87 0.9500
C88 C104 1.391(18)
C88 C97 1.396(15)
C88 H88 0.9500
C89 H89A 0.9800
C89 H89B 0.9800
C89 H89C 0.9800
C90 C102 1.345(14)
C90 C99 1.363(16)
C90 C108 1.524(15)
C91 C93 1.375(13)
C91 H91 0.9500
C92 H92A 0.9800
C92 H92B 0.9800
C92 H92C 0.9800
C93 H93 0.9500
C94 C96 1.379(18)
C94 C97 1.404(16)
C94 C112 1.496(15)
C95 C98 1.365(16)
C95 C100 1.389(16)
C95 H95 0.9500
C96 C103 1.354(18)
C96 H96 0.9500
C97 H97 0.9500
C98 C101 1.366(16)
C98 H98 0.9500
C99 C107 1.41(2)
C99 H99 0.9500
C100 C109 1.342(17)
C100 H100 0.9500
C101 C106 1.372(17)
C101 C110 1.501(14)
C102 C105 1.415(19)
C102 H102 0.9500
C103 C104 1.35(2)
C103 H103 0.9500
C104 H104 0.9500
C105 C111 1.34(2)
C105 H105 0.9500
C106 C109 1.381(16)
C106 H106 0.9500
C107 C111 1.31(2)
C107 H107 0.9500
C108 H10A 0.9800
C108 H10B 0.9800
C108 H10C 0.9800
C109 H109 0.9500
C110 H11A 0.9800
C110 H11B 0.9800
C110 H11C 0.9800
C111 H111 0.9500
C112 H11D 0.9800
C112 H11E 0.9800
C112 H11F 0.9800

loop_
_geom_torsion_atom_site_label_1
_geom_torsion_atom_site_label_2
_geom_torsion_atom_site_label_3
_geom_torsion_atom_site_label_4
_geom_torsion
C57 Si3 C9 C53 -6.9(11)
C77 Si3 C9 C53 122.4(9)
C25 Si3 C9 C53 -120.6(9)
C57 Si3 C9 C10 166.5(6)
C77 Si3 C9 C10 -64.2(7)
C25 Si3 C9 C10 52.8(6)
C53 C9 C10 C11 -55.0(11)
Si3 C9 C10 C11 130.6(7)
C53 C9 C10 C12 132.1(9)
Si3 C9 C10 C12 -42.2(9)
C12 C10 C11 C23 -11.1(12)
C9 C10 C11 C23 175.8(8)
C12 C10 C11 C26 164.8(8)
C9 C10 C11 C26 -8.3(11)
C11 C10 C12 C36 4.3(12)
C9 C10 C12 C36 177.0(8)
C11 C10 C12 C31 -176.1(7)
C9 C10 C12 C31 -3.4(12)
C35 C14 C19 C42 4.9(14)
C48 C14 C19 C42 179.3(8)
C35 C14 C19 C29 -177.4(9)
C48 C14 C19 C29 -3.0(14)
C76 O7 C20 C44 -9.2(14)
C76 O7 C20 C47 172.7(8)
C54 Si4 C21 C32 55.1(10)
C64 Si4 C21 C32 -65.8(9)
C24 Si4 C21 C32 175.1(9)
C54 Si4 C21 C37 -120.7(6)
C64 Si4 C21 C37 118.4(7)
C24 Si4 C21 C37 -0.7(6)
C78 C18 C22 C51 -0.2(14)
C53 C18 C22 C51 -171.6(9)
C10 C11 C23 C24 8.3(12)
C26 C11 C23 C24 -167.2(9)
C10 C11 C23 C37 -174.8(8)
C26 C11 C23 C37 9.6(14)
C11 C23 C24 C36 1.3(13)
C37 C23 C24 C36 -175.8(8)
C11 C23 C24 Si4 175.6(6)
C37 C23 C24 Si4 -1.6(9)
C54 Si4 C24 C36 -70.7(9)
C64 Si4 C24 C36 58.2(9)
C21 Si4 C24 C36 174.9(8)
C54 Si4 C24 C23 115.6(7)
C64 Si4 C24 C23 -115.4(6)
C21 Si4 C24 C23 1.3(6)
C57 Si3 C25 C31 -151.6(7)
C77 Si3 C25 C31 84.8(8)
C9 Si3 C25 C31 -31.5(8)
C57 Si3 C25 C52 23.1(8)
C77 Si3 C25 C52 -100.6(7)
C9 Si3 C25 C52 143.1(7)
C23 C11 C26 C48 -97.5(12)
C10 C11 C26 C48 86.8(11)
C23 C11 C26 C39 87.7(10)
C10 C11 C26 C39 -88.0(10)
C14 C19 C29 C33 36.7(13)
C42 C19 C29 C33 -145.6(9)
C14 C19 C29 C43 -139.8(10)
C42 C19 C29 C43 37.9(13)
C52 C25 C31 C45 -5.6(13)
Si3 C25 C31 C45 169.1(7)
C52 C25 C31 C12 177.0(8)
Si3 C25 C31 C12 -8.3(12)
C36 C12 C31 C25 -147.8(9)
C10 C12 C31 C25 32.6(12)
C36 C12 C31 C45 34.8(12)
C10 C12 C31 C45 -144.8(9)
C37 C21 C32 C28 -1.5(13)
Si4 C21 C32 C28 -176.9(7)
C70 C28 C32 C21 2.9(13)
C43 C29 C33 C59 -5.6(14)
C19 C29 C33 C59 177.9(8)
C43 C29 C33 Si1 163.7(7)
C19 C29 C33 Si1 -12.8(12)
C79 Si1 C33 C29 86.2(9)
C48 Si1 C33 C29 -28.8(9)
C17 Si1 C33 C29 -149.0(8)
C79 Si1 C33 C59 -104.9(8)
C48 Si1 C33 C59 140.1(8)
C17 Si1 C33 C59 20.0(9)
C19 C14 C35 C41 -8.5(14)
C48 C14 C35 C41 176.8(8)
C19 C14 C35 C53 168.7(9)
C48 C14 C35 C53 -6.0(13)
C23 C24 C36 C12 -8.2(13)
Si4 C24 C36 C12 178.9(6)
C23 C24 C36 C38 167.2(8)
Si4 C24 C36 C38 -5.7(12)
C10 C12 C36 C24 5.2(12)
C31 C12 C36 C24 -174.3(8)
C10 C12 C36 C38 -169.8(8)
C31 C12 C36 C38 10.6(13)
C32 C21 C37 C67 -1.0(13)
Si4 C21 C37 C67 175.4(7)
C32 C21 C37 C23 -176.3(8)
Si4 C21 C37 C23 0.0(9)
C11 C23 C37 C67 9.5(14)
C24 C23 C37 C67 -173.6(9)
C11 C23 C37 C21 -175.8(8)
C24 C23 C37 C21 1.1(11)
C69 C34 C38 C68 -3.1(15)
C69 C34 C38 C36 172.8(9)
C24 C36 C38 C68 71.5(12)
C12 C36 C38 C68 -113.1(10)
C24 C36 C38 C34 -104.2(10)
C12 C36 C38 C34 71.1(13)
C47 C13 C39 C16 1.3(13)
C47 C13 C39 C26 -174.4(8)
C44 C16 C39 C13 0.7(13)
C44 C16 C39 C26 176.3(8)
C48 C26 C39 C13 -38.0(13)
C11 C26 C39 C13 137.0(9)
C48 C26 C39 C16 146.6(9)
C11 C26 C39 C16 -38.4(11)
C14 C35 C41 C15 7.7(13)
C53 C35 C41 C15 -169.3(9)
C14 C35 C41 C49 -179.2(8)
C53 C35 C41 C49 3.7(15)
C42 C15 C41 C35 -3.7(14)
Si2 C15 C41 C35 176.4(7)
C42 C15 C41 C49 -177.8(8)
Si2 C15 C41 C49 2.3(10)
C41 C15 C42 C19 0.1(14)
Si2 C15 C42 C19 -179.9(7)
C41 C15 C42 C30 169.1(9)
Si2 C15 C42 C30 -10.9(13)
C14 C19 C42 C15 -0.7(14)
C29 C19 C42 C15 -178.4(9)
C14 C19 C42 C30 -168.9(9)
C29 C19 C42 C30 13.3(14)
C62 C30 C42 C15 -112.7(10)
C72 C30 C42 C15 63.3(12)
C62 C30 C42 C19 55.7(13)
C72 C30 C42 C19 -128.2(10)
C33 C29 C43 C55 3.8(15)
C19 C29 C43 C55 -179.8(8)
O7 C20 C44 C16 -176.6(8)
C47 C20 C44 C16 1.4(14)
C39 C16 C44 C20 -2.1(14)
C56 C27 C45 C31 -0.7(14)
C25 C31 C45 C27 4.5(14)
C12 C31 C45 C27 -178.0(8)
C39 C13 C47 C20 -2.0(14)
C44 C20 C47 C13 0.5(14)
O7 C20 C47 C13 178.8(8)
C39 C26 C48 C14 165.0(8)
C11 C26 C48 C14 -9.4(14)
C39 C26 C48 Si1 -26.9(14)
C11 C26 C48 Si1 158.7(8)
C19 C14 C48 C26 124.4(10)
C35 C14 C48 C26 -60.9(12)
C19 C14 C48 Si1 -46.3(11)
C35 C14 C48 Si1 128.4(7)
C79 Si1 C48 C26 129.7(10)
C33 Si1 C48 C26 -114.1(10)
C17 Si1 C48 C26 -1.0(11)
C79 Si1 C48 C14 -61.4(7)
C33 Si1 C48 C14 54.8(7)
C17 Si1 C48 C14 167.9(6)
C35 C41 C49 C85 7.2(15)
C15 C41 C49 C85 -179.3(9)
C35 C41 C49 C58 -176.2(9)
C15 C41 C49 C58 -2.8(12)
C58 C40 C50 C73 -4.4(16)
C18 C22 C51 C66 1.1(15)
C31 C25 C52 C56 3.0(14)
Si3 C25 C52 C56 -171.7(8)
C10 C9 C53 C18 163.7(8)
Si3 C9 C53 C18 -23.4(15)
C10 C9 C53 C35 -12.6(14)
Si3 C9 C53 C35 160.3(7)
C22 C18 C53 C9 -35.7(14)
C78 C18 C53 C9 153.1(9)
C22 C18 C53 C35 140.9(9)
C78 C18 C53 C35 -30.3(13)
C41 C35 C53 C9 -96.0(12)
C14 C35 C53 C9 86.8(12)
C41 C35 C53 C18 87.4(11)
C14 C35 C53 C18 -89.8(10)
C29 C43 C55 C87 2.0(14)
C25 C52 C56 C27 0.8(15)
C45 C27 C56 C52 -2.0(15)
C85 C49 C58 C40 -4.3(14)
C41 C49 C58 C40 179.0(8)
C85 C49 C58 Si2 178.5(7)
C41 C49 C58 Si2 1.8(11)
C50 C40 C58 C49 5.9(15)
C50 C40 C58 Si2 -177.7(8)
C63 Si2 C58 C49 116.6(8)
C82 Si2 C58 C49 -121.6(7)
C15 Si2 C58 C49 -0.4(8)
C63 Si2 C58 C40 -60.0(11)
C82 Si2 C58 C40 61.9(11)
C15 Si2 C58 C40 -177.0(10)
C29 C33 C59 C87 1.8(14)
Si1 C33 C59 C87 -167.6(8)
C68 C46 C61 C69 -1.7(14)
C68 C46 C61 O8 -179.8(8)
C60 O8 C61 C69 2.6(13)
C60 O8 C61 C46 -179.3(8)
C72 C30 C62 C74 -0.3(14)
C42 C30 C62 C74 175.7(9)
C22 C51 C66 C84 -2.9(15)
C22 C51 C66 O5 179.6(9)
C75 O5 C66 C84 177.7(8)
C75 O5 C66 C51 -4.7(14)
C21 C37 C67 C70 1.9(13)
C23 C37 C67 C70 176.4(9)
C34 C38 C68 C46 3.2(14)
C36 C38 C68 C46 -172.6(9)
C61 C46 C68 C38 -0.8(14)
C46 C61 C69 C34 1.7(15)
O8 C61 C69 C34 179.7(9)
C38 C34 C69 C61 0.7(15)
C37 C67 C70 C28 -0.4(15)
C32 C28 C70 C67 -2.0(14)
C72 C65 C71 C74 -0.2(16)
C72 C65 C71 O6 -180.0(8)
C89 O6 C71 C74 6.6(15)
C89 O6 C71 C65 -173.7(8)
C62 C30 C72 C65 -0.7(13)
C42 C30 C72 C65 -176.7(8)
C71 C65 C72 C30 1.0(14)
C40 C50 C73 C85 1.3(17)
C65 C71 C74 C62 -0.9(16)
O6 C71 C74 C62 178.8(9)
C30 C62 C74 C71 1.2(15)
C22 C18 C78 C84 1.1(14)
C53 C18 C78 C84 172.3(9)
C86 C80 C83 C91 4.5(15)
C92 C80 C83 C91 177.3(9)
C51 C66 C84 C78 3.8(15)
O5 C66 C84 C78 -178.4(8)
C18 C78 C84 C66 -2.9(14)
C50 C73 C85 C49 0.2(17)
C58 C49 C85 C73 1.5(15)
C41 C49 C85 C73 177.9(9)
C83 C80 C86 C81 -3.8(17)
C92 C80 C86 C81 -176.5(9)
C93 C81 C86 C80 2.4(16)
C33 C59 C87 C55 3.8(15)
C43 C55 C87 C59 -5.7(14)
C80 C83 C91 C93 -4.2(16)
C83 C91 C93 C81 2.8(16)
C86 C81 C93 C91 -1.7(15)
C97 C94 C96 C103 0(2)
C112 C94 C96 C103 -179.4(13)
C104 C88 C97 C94 -2.4(18)
C96 C94 C97 C88 0.9(19)
C112 C94 C97 C88 -179.4(10)
C100 C95 C98 C101 -1(2)
C102 C90 C99 C107 3.2(19)
C108 C90 C99 C107 -178.9(11)
C98 C95 C100 C109 2(2)
C95 C98 C101 C106 1(2)
C95 C98 C101 C110 176.2(12)
C99 C90 C102 C105 -2.9(19)
C108 C90 C102 C105 179.3(12)
C94 C96 C103 C104 0(2)
C96 C103 C104 C88 -2(3)
C97 C88 C104 C103 3(2)
C90 C102 C105 C111 4(2)
C98 C101 C106 C109 -3(2)
C110 C101 C106 C109 -178.8(13)
C90 C99 C107 C111 -5(3)
C95 C100 C109 C106 -4(2)
C101 C106 C109 C100 5(2)
C99 C107 C111 C105 7(3)
C102 C105 C111 C107 -7(3)
